data_7206430
loop_
_publ_author_name
'Lim, Jaebum'
'Miljani\'c, Ognjen \<S.'

_publ_section_title
;
 Crystal structures of 8-arylethynyl substituted guanosine derivatives:
 are hydrogen-bonded ribbons a surprise?
;
_journal_issue 17
_journal_name_full CrystEngComm
_journal_page_first 5309
_journal_paper_doi 10.1039/c1ce05618b
_journal_volume 13
_journal_year 2011
_chemical_absolute_configuration ad
_chemical_formula_moiety 'C25 H22 N6 O8, 2 C H Cl3'
_chemical_formula_sum 'C27 H24 Cl6 N6 O8'
_chemical_formula_weight 773.22
_chemical_name_systematic
;
?
;
_space_group_IT_number 19
_symmetry_cell_setting orthorhombic
_symmetry_space_group_name_Hall 'P 2ac 2ab'
_symmetry_space_group_name_H-M 'P 21 21 21'
_atom_sites_solution_hydrogens geom
_atom_sites_solution_primary direct
_atom_sites_solution_secondary difmap
_audit_creation_method SHELXL-97
_cell_angle_alpha 90.00
_cell_angle_beta 90.00
_cell_angle_gamma 90.00
_cell_formula_units_Z 4
_cell_length_a 9.7267(6)
_cell_length_b 10.5251(7)
_cell_length_c 34.007(2)
_cell_measurement_reflns_used 4080
_cell_measurement_temperature 223(2)
_cell_measurement_theta_max 23.54
_cell_measurement_theta_min 1.20
_cell_volume 3481.4(4)
_computing_cell_refinement 'SAINT v7.12A (Bruker-Nonius, 2004)'
_computing_data_collection 'APEX2 v1.0-27 (Bruker-Nonius, 2005)'
_computing_data_reduction 'SAINT v7.12A (Bruker-Nonius, 2004)'
_computing_structure_refinement 'SHELXL v6.12 (G.M. Sheldrick, 2001)'
_computing_structure_solution 'SHELXS v6.12 (G.M. Sheldrick, 2001)'
_diffrn_ambient_temperature 223(2)
_diffrn_detector_area_resol_mean 4K
_diffrn_measured_fraction_theta_full 1.000
_diffrn_measured_fraction_theta_max 1.000
_diffrn_measurement_device_type 'Bruker APEX II CCD'
_diffrn_measurement_method CCD
_diffrn_radiation_monochromator graphite
_diffrn_radiation_source 'fine-focus sealed tube'
_diffrn_radiation_type MoK\a
_diffrn_radiation_wavelength 0.71073
_diffrn_reflns_av_R_equivalents 0.0617
_diffrn_reflns_av_sigmaI/netI 0.0502
_diffrn_reflns_limit_h_max 10
_diffrn_reflns_limit_h_min -10
_diffrn_reflns_limit_k_max 11
_diffrn_reflns_limit_k_min 0
_diffrn_reflns_limit_l_max 38
_diffrn_reflns_limit_l_min 0
_diffrn_reflns_number 15676
_diffrn_reflns_theta_full 23.54
_diffrn_reflns_theta_max 23.54
_diffrn_reflns_theta_min 1.20
_diffrn_standards_decay_% 0.0
_exptl_absorpt_coefficient_mu 0.548
_exptl_absorpt_correction_T_max 0.9892
_exptl_absorpt_correction_T_min 0.7599
_exptl_absorpt_correction_type empirical
_exptl_crystal_colour Colorless
_exptl_crystal_density_diffrn 1.475
_exptl_crystal_density_method 'not measured'
_exptl_crystal_description 'thin plate'
_exptl_crystal_F_000 1576
_exptl_crystal_size_max 0.45
_exptl_crystal_size_mid 0.30
_exptl_crystal_size_min 0.08
_refine_diff_density_max 0.611
_refine_diff_density_min -0.327
_refine_diff_density_rms 0.082
_refine_ls_abs_structure_details 'Flack H D (1983), Acta Cryst. A39, 876-881'
_refine_ls_abs_structure_Flack 0.07(14)
_refine_ls_extinction_method none
_refine_ls_goodness_of_fit_ref 1.038
_refine_ls_hydrogen_treatment mixed
_refine_ls_matrix_type full
_refine_ls_number_parameters 389
_refine_ls_number_reflns 5162
_refine_ls_number_restraints 0
_refine_ls_restrained_S_all 1.038
_refine_ls_R_factor_all 0.0961
_refine_ls_R_factor_gt 0.0590
_refine_ls_shift/su_max 0.000
_refine_ls_shift/su_mean 0.000
_refine_ls_structure_factor_coef Fsqd
_refine_ls_weighting_details 'calc w=1/[\s^2^(Fo^2^)+(0.1176P)^2^+3.2496P] where P=(Fo^2^+2Fc^2^)/3'
_refine_ls_weighting_scheme calc
_refine_ls_wR_factor_gt 0.1687
_refine_ls_wR_factor_ref 0.2060
_reflns_number_gt 3072
_reflns_number_total 5190
_reflns_threshold_expression >4sigma(I)
_cod_data_source_file c1ce05618b.txt
_cod_data_source_block k1220
_cod_depositor_comments
;
The following automatic conversions were performed:

'_symmetry_cell_setting' value 'Orthorhombic' changed to
'orthorhombic' according to
/home/saulius/struct/CIF-dictionaries/cif_core.dic dictionary named
'cif_core.dic' version 2.4.1 from
2010-06-29.

'_exptl_absorpt_correction_type' value 'Empirical'
changed to 'empirical' according to
/home/saulius/struct/CIF-dictionaries/cif_core.dic dictionary named
'cif_core.dic' version 2.4.1 from 2010-06-29.

Automatic conversion script
Id: cif_fix_values 1715 2011-07-08 13:25:40Z adriana 
;
_cod_original_cell_volume 3481.5(4)
_cod_database_code 7206430

loop_
_symmetry_equiv_pos_as_xyz
'x, y, z'
'-x+1/2, -y, z+1/2'
'-x, y+1/2, -z+1/2'
'x+1/2, -y+1/2, -z'

loop_
_atom_site_label
_atom_site_type_symbol
_atom_site_fract_x
_atom_site_fract_y
_atom_site_fract_z
_atom_site_U_iso_or_equiv
_atom_site_adp_type
_atom_site_occupancy
_atom_site_symmetry_multiplicity
_atom_site_calc_flag
_atom_site_refinement_flags
_atom_site_disorder_assembly
_atom_site_disorder_group
O1 O 0.4549(4) 0.4962(4) 0.67173(12) 0.0425(10) Uani 1 1 d . . .
O2 O 0.4095(4) 0.5398(4) 0.57958(11) 0.0412(10) Uani 1 1 d . . .
O3 O 0.3695(6) 0.7116(5) 0.54212(14) 0.0679(15) Uani 1 1 d . . .
O4 O 0.6061(4) 0.7068(4) 0.60191(11) 0.0425(10) Uani 1 1 d . . .
O5 O 0.5230(6) 0.9053(5) 0.60695(16) 0.0698(15) Uani 1 1 d . . .
O6 O 0.6228(4) 0.6702(4) 0.71475(12) 0.0473(11) Uani 1 1 d . . .
O7 O 0.7234(6) 0.8352(5) 0.68485(15) 0.0713(15) Uani 1 1 d . . .
O8 O -0.0937(4) 0.6752(4) 0.75801(11) 0.0414(10) Uani 1 1 d . . .
N1 N 0.2191(5) 0.5304(4) 0.66755(13) 0.0354(11) Uani 1 1 d . . .
N2 N 0.2508(5) 0.7484(4) 0.68961(14) 0.0348(11) Uani 1 1 d . . .
N3 N 0.0780(5) 0.8062(4) 0.73636(13) 0.0350(11) Uani 1 1 d . . .
H3N H 0.0483 0.8661 0.7518 0.042 Uiso 1 1 calc R . .
N4 N 0.0300(5) 0.4779(4) 0.70261(14) 0.0354(11) Uani 1 1 d . . .
N5 N 0.2442(6) 0.9489(5) 0.71748(17) 0.0426(12) Uani 1 1 d . . .
H5A H 0.318(7) 0.980(6) 0.7003(19) 0.051 Uiso 1 1 d . . .
H5B H 0.199(7) 1.018(6) 0.7315(18) 0.051 Uiso 1 1 d . . .
N6 N 0.0472(16) -0.3721(14) 0.5625(5) 0.077(4) Uiso 0.50 1 d P A 1
N6' N 0.0292(16) -0.3976(14) 0.5852(5) 0.077(4) Uiso 0.50 1 d P A 2
C1 C 0.3409(6) 0.5073(5) 0.64477(16) 0.0350(13) Uani 1 1 d . . .
H1 H 0.3299 0.4254 0.6308 0.042 Uiso 1 1 calc R . .
C2 C 0.3803(6) 0.6094(5) 0.61473(16) 0.0369(14) Uani 1 1 d . . .
H2 H 0.3072 0.6736 0.6110 0.044 Uiso 1 1 calc R . .
C3 C 0.5107(6) 0.6655(5) 0.63159(16) 0.0346(13) Uani 1 1 d . . .
H3 H 0.4887 0.7363 0.6497 0.042 Uiso 1 1 calc R . .
C4 C 0.5737(6) 0.5555(5) 0.65406(17) 0.0391(14) Uani 1 1 d . . .
H4 H 0.6156 0.4955 0.6351 0.047 Uiso 1 1 calc R . .
C5 C 0.4032(8) 0.6036(7) 0.54487(19) 0.0531(17) Uani 1 1 d . . .
C6 C 0.4429(11) 0.5207(9) 0.5115(2) 0.090(3) Uani 1 1 d . . .
H6A H 0.4386 0.5687 0.4872 0.135 Uiso 1 1 calc R . .
H6B H 0.3803 0.4491 0.5100 0.135 Uiso 1 1 calc R . .
H6C H 0.5359 0.4899 0.5155 0.135 Uiso 1 1 calc R . .
C7 C 0.5989(7) 0.8309(7) 0.5914(2) 0.0522(17) Uani 1 1 d . . .
C8 C 0.6954(10) 0.8573(8) 0.5587(2) 0.078(3) Uani 1 1 d . . .
H8A H 0.7468 0.9342 0.5643 0.118 Uiso 1 1 calc R . .
H8B H 0.6441 0.8684 0.5345 0.118 Uiso 1 1 calc R . .
H8C H 0.7587 0.7866 0.5558 0.118 Uiso 1 1 calc R . .
C9 C 0.6753(7) 0.5844(6) 0.68557(18) 0.0443(15) Uani 1 1 d . . .
H9A H 0.7027 0.5050 0.6984 0.053 Uiso 1 1 calc R . .
H9B H 0.7576 0.6218 0.6736 0.053 Uiso 1 1 calc R . .
C10 C 0.6569(8) 0.7929(7) 0.7121(2) 0.0540(18) Uani 1 1 d . . .
C11 C 0.6105(10) 0.8667(8) 0.7464(2) 0.072(2) Uani 1 1 d . . .
H11A H 0.5847 0.9516 0.7380 0.108 Uiso 1 1 calc R . .
H11B H 0.6844 0.8721 0.7654 0.108 Uiso 1 1 calc R . .
H11C H 0.5317 0.8251 0.7582 0.108 Uiso 1 1 calc R . .
C12 C 0.1852(6) 0.6348(5) 0.68970(16) 0.0344(13) Uani 1 1 d . . .
C13 C 0.1912(6) 0.8324(5) 0.71370(16) 0.0354(13) Uani 1 1 d . . .
C14 C 0.0062(6) 0.6905(5) 0.73662(17) 0.0356(14) Uani 1 1 d . . .
C15 C 0.0680(6) 0.6012(5) 0.71063(16) 0.0339(13) Uani 1 1 d . . .
C16 C 0.1215(6) 0.4380(5) 0.67710(16) 0.0349(14) Uani 1 1 d . . .
C17 C 0.1215(6) 0.3147(5) 0.65921(17) 0.0376(13) Uani 1 1 d . . .
C18 C 0.1137(6) 0.2120(6) 0.64547(18) 0.0400(14) Uani 1 1 d . . .
C19 C 0.1037(13) 0.0888(7) 0.6286(3) 0.035(8) Uiso 0.50 1 d PG A 1
C20 C 0.0040(11) 0.0051(8) 0.6422(3) 0.032(4) Uiso 0.50 1 d PG A 1
H20 H -0.0544 0.0292 0.6629 0.039 Uiso 0.50 1 d PG A 1
C21 C -0.0095(8) -0.1143(7) 0.6252(3) 0.030(3) Uiso 0.50 1 d PG A 1
H21 H -0.0769 -0.1709 0.6344 0.036 Uiso 0.50 1 d PG A 1
C22 C 0.0768(7) -0.1499(5) 0.5945(2) 0.029(3) Uiso 0.50 1 d PG A 1
C23 C 0.1765(9) -0.0662(8) 0.5809(3) 0.044(4) Uiso 0.50 1 d PG A 1
H23 H 0.2348 -0.0903 0.5602 0.053 Uiso 0.50 1 d PG A 1
C24 C 0.1899(12) 0.0532(8) 0.5979(4) 0.047(5) Uiso 0.50 1 d PG A 1
H24 H 0.2573 0.1098 0.5887 0.057 Uiso 0.50 1 d PG A 1
C25 C 0.0628(11) -0.2736(7) 0.5768(3) 0.046(3) Uiso 0.50 1 d PG A 1
C19' C 0.0958(13) 0.0847(7) 0.6326(4) 0.036(7) Uiso 0.50 1 d PG A 2
C20' C -0.0043(13) 0.0093(9) 0.6501(4) 0.055(5) Uiso 0.50 1 d PG A 2
H20' H -0.0592 0.0425 0.6704 0.066 Uiso 0.50 1 d PG A 2
C21' C -0.0231(10) -0.1153(8) 0.6376(3) 0.058(4) Uiso 0.50 1 d PG A 2
H21' H -0.0907 -0.1663 0.6495 0.070 Uiso 0.50 1 d PG A 2
C22' C 0.0582(7) -0.1644(6) 0.6077(2) 0.038(3) Uiso 0.50 1 d PG A 2
C23' C 0.1582(10) -0.0889(8) 0.5901(3) 0.042(3) Uiso 0.50 1 d PG A 2
H23' H 0.2131 -0.1221 0.5698 0.050 Uiso 0.50 1 d PG A 2
C24' C 0.1770(12) 0.0356(8) 0.6026(3) 0.040(4) Uiso 0.50 1 d PG A 2
H24' H 0.2446 0.0866 0.5908 0.048 Uiso 0.50 1 d PG A 2
C25' C 0.0387(11) -0.2934(6) 0.5947(4) 0.051(3) Uiso 0.50 1 d PG A 2
C26 C 0.37121(17) 0.63904(14) 0.84231(5) 0.060(2) Uani 0.85 1 d PG B 1
H26 H 0.3546 0.5463 0.8432 0.072 Uiso 0.85 1 d PG B 1
Cl1 Cl 0.2854(2) 0.7006(3) 0.80166(7) 0.0945(10) Uani 0.85 1 d PG B 1
Cl2 Cl 0.54744(16) 0.6644(2) 0.83836(7) 0.0725(7) Uani 0.85 1 d PG B 1
Cl3 Cl 0.3076(3) 0.7059(3) 0.88542(6) 0.1008(10) Uani 0.85 1 d PG B 1
C26' C 0.3908(14) 0.6671(11) 0.8511(4) 0.050 Uiso 0.15 1 d PG C 2
H26' H 0.3645 0.5788 0.8577 0.060 Uiso 0.15 1 d PG C 2
Cl1' Cl 0.2443(14) 0.7478(18) 0.8357(5) 0.109(3) Uiso 0.15 1 d PG C 2
Cl2' Cl 0.5132(17) 0.662(2) 0.8139(5) 0.109(3) Uiso 0.15 1 d PG C 2
Cl3' Cl 0.4582(18) 0.7377(18) 0.8932(4) 0.109(3) Uiso 0.15 1 d PG C 2
C27 C 0.4318(7) 0.1036(6) 0.4735(2) 0.045(3) Uiso 0.26 1 d PG D 1
H27 H 0.4949 0.0370 0.4638 0.054 Uiso 0.26 1 d PG D 1
Cl4 Cl 0.2640(8) 0.0569(8) 0.4633(2) 0.0912(17) Uiso 0.26 1 d PG D 1
Cl5 Cl 0.4710(10) 0.2453(8) 0.4497(2) 0.0912(17) Uiso 0.26 1 d PG D 1
Cl6 Cl 0.4555(11) 0.1187(10) 0.5240(2) 0.0912(17) Uiso 0.26 1 d PG D 1
C27' C 0.4382(6) 0.1281(5) 0.48316(17) 0.045(3) Uiso 0.29 1 d PG E 2
H27' H 0.4426 0.0386 0.4743 0.054 Uiso 0.29 1 d PG E 2
Cl4' Cl 0.2676(6) 0.1774(9) 0.4815(2) 0.0917(15) Uiso 0.29 1 d PG E 2
Cl5' Cl 0.5393(8) 0.2195(8) 0.4518(2) 0.0917(15) Uiso 0.29 1 d PG E 2
Cl6' Cl 0.5002(8) 0.1356(9) 0.53110(19) 0.0917(15) Uiso 0.29 1 d PG E 2
C27X C 0.4396(19) 0.0944(15) 0.4629(4) 0.045(3) Uiso 0.11 1 d PG F 3
H27X H 0.4421 0.0500 0.4372 0.054 Uiso 0.11 1 d PG F 3
Cl4X Cl 0.5957(18) 0.172(2) 0.4695(8) 0.103(4) Uiso 0.11 1 d PG F 3
Cl5X Cl 0.414(2) -0.0183(17) 0.4996(7) 0.103(4) Uiso 0.11 1 d PG F 3
Cl6X Cl 0.305(2) 0.203(2) 0.4620(8) 0.103(4) Uiso 0.11 1 d PG F 3
C27Y C 0.463(2) 0.1328(17) 0.4736(5) 0.045(3) Uiso 0.09 1 d PG G 4
H27Y H 0.4724 0.0529 0.4585 0.054 Uiso 0.09 1 d PG G 4
Cl4Y Cl 0.373(3) 0.242(3) 0.4450(6) 0.089(5) Uiso 0.09 1 d PG G 4
Cl5Y Cl 0.374(3) 0.100(3) 0.5168(7) 0.089(5) Uiso 0.09 1 d PG G 4
Cl6Y Cl 0.6271(19) 0.190(3) 0.4840(7) 0.089(5) Uiso 0.09 1 d PG G 4

loop_
_atom_site_aniso_label
_atom_site_aniso_U_11
_atom_site_aniso_U_22
_atom_site_aniso_U_33
_atom_site_aniso_U_23
_atom_site_aniso_U_13
_atom_site_aniso_U_12
O1 0.039(2) 0.043(2) 0.045(2) 0.0086(19) 0.0028(19) 0.0002(19)
O2 0.049(3) 0.040(2) 0.035(2) -0.0056(18) -0.002(2) 0.0076(19)
O3 0.085(4) 0.069(3) 0.049(3) 0.008(2) 0.002(3) 0.029(3)
O4 0.041(2) 0.043(2) 0.044(2) 0.0051(19) 0.0108(19) 0.0012(19)
O5 0.097(4) 0.038(3) 0.075(3) 0.002(2) 0.014(3) -0.007(3)
O6 0.045(3) 0.050(3) 0.047(3) 0.003(2) 0.004(2) -0.006(2)
O7 0.091(4) 0.062(3) 0.061(3) 0.000(3) 0.013(3) -0.017(3)
O8 0.042(2) 0.034(2) 0.048(2) -0.0032(18) 0.016(2) -0.004(2)
N1 0.040(3) 0.031(2) 0.035(3) 0.001(2) 0.004(2) 0.001(2)
N2 0.036(3) 0.027(2) 0.041(3) -0.004(2) 0.005(2) 0.001(2)
N3 0.034(3) 0.026(2) 0.045(3) -0.004(2) 0.006(2) -0.002(2)
N4 0.033(3) 0.030(3) 0.043(3) -0.007(2) 0.003(2) 0.001(2)
N5 0.041(3) 0.030(3) 0.057(3) -0.006(2) 0.004(3) -0.004(2)
C1 0.036(3) 0.028(3) 0.041(3) -0.006(2) 0.000(3) 0.004(3)
C2 0.042(4) 0.035(3) 0.033(3) -0.003(3) 0.006(3) 0.004(3)
C3 0.040(3) 0.035(3) 0.029(3) 0.007(2) 0.007(2) 0.002(3)
C4 0.042(4) 0.035(3) 0.039(3) 0.003(3) 0.010(3) 0.000(3)
C5 0.055(4) 0.060(4) 0.044(4) -0.001(3) -0.008(3) 0.020(4)
C6 0.127(8) 0.106(7) 0.038(4) -0.016(4) 0.001(5) 0.055(6)
C7 0.051(4) 0.047(4) 0.059(4) 0.009(4) 0.002(3) -0.011(4)
C8 0.076(6) 0.077(6) 0.082(6) 0.034(4) 0.010(5) -0.010(5)
C9 0.038(4) 0.048(4) 0.047(4) 0.005(3) -0.007(3) 0.002(3)
C10 0.057(5) 0.069(5) 0.036(4) -0.008(4) -0.012(3) 0.000(4)
C11 0.078(6) 0.075(5) 0.062(5) -0.015(4) 0.001(4) -0.006(4)
C12 0.035(3) 0.032(3) 0.037(3) -0.002(2) 0.004(3) 0.003(3)
C13 0.038(3) 0.029(3) 0.040(3) 0.002(3) -0.003(3) -0.006(3)
C14 0.040(4) 0.027(3) 0.040(3) 0.001(3) -0.008(3) 0.002(3)
C15 0.037(4) 0.026(3) 0.039(3) -0.002(2) 0.000(3) -0.001(3)
C16 0.041(4) 0.028(3) 0.035(3) 0.001(3) 0.000(3) -0.001(3)
C17 0.034(3) 0.038(3) 0.040(3) -0.002(3) 0.000(3) -0.003(3)
C18 0.037(4) 0.040(4) 0.043(3) -0.012(3) 0.002(3) 0.002(3)
C26 0.054(5) 0.041(4) 0.084(6) 0.009(4) -0.025(5) -0.006(4)
Cl1 0.088(2) 0.0892(18) 0.107(2) 0.0467(17) -0.0437(16) -0.0228(15)
Cl2 0.0560(14) 0.0601(13) 0.1015(19) 0.0091(13) -0.0130(13) 0.0014(11)
Cl3 0.119(3) 0.0812(18) 0.102(2) -0.0076(16) 0.0260(18) 0.0171(17)

loop_
_atom_type_symbol
_atom_type_description
_atom_type_scat_dispersion_real
_atom_type_scat_dispersion_imag
_atom_type_scat_source
C C 0.0033 0.0016 'International Tables Vol C Tables 4.2.6.8 and 6.1.1.4'
H H 0.0000 0.0000 'International Tables Vol C Tables 4.2.6.8 and 6.1.1.4'
N N 0.0061 0.0033 'International Tables Vol C Tables 4.2.6.8 and 6.1.1.4'
O O 0.0106 0.0060 'International Tables Vol C Tables 4.2.6.8 and 6.1.1.4'
Cl Cl 0.1484 0.1585 'International Tables Vol C Tables 4.2.6.8 and 6.1.1.4'

loop_
_geom_angle_atom_site_label_1
_geom_angle_atom_site_label_2
_geom_angle_atom_site_label_3
_geom_angle
C4 O1 C1 108.4(4)
C5 O2 C2 117.6(5)
C7 O4 C3 116.3(5)
C10 O6 C9 118.1(5)
C12 N1 C16 105.5(4)
C12 N1 C1 129.0(5)
C16 N1 C1 124.6(4)
C13 N2 C12 112.2(5)
C13 N3 C14 125.2(5)
C16 N4 C15 104.5(5)
N1 C1 O1 107.8(4)
N1 C1 C2 116.6(5)
O1 C1 C2 106.7(5)
O2 C2 C3 110.5(5)
O2 C2 C1 104.3(4)
C3 C2 C1 103.4(5)
O4 C3 C2 113.1(4)
O4 C3 C4 108.9(5)
C2 C3 C4 103.4(5)
O1 C4 C9 108.7(5)
O1 C4 C3 102.5(5)
C9 C4 C3 118.3(5)
O3 C5 O2 123.7(6)
O3 C5 C6 125.2(7)
O2 C5 C6 111.2(6)
O5 C7 O4 123.0(6)
O5 C7 C8 126.8(6)
O4 C7 C8 110.2(7)
O6 C9 C4 112.9(5)
O7 C10 O6 122.7(6)
O7 C10 C11 125.0(7)
O6 C10 C11 112.3(7)
N2 C12 N1 126.3(5)
N2 C12 C15 127.7(5)
N1 C12 C15 105.9(5)
N2 C13 N5 119.9(5)
N2 C13 N3 124.0(5)
N5 C13 N3 116.1(5)
O8 C14 N3 120.8(5)
O8 C14 C15 128.1(5)
N3 C14 C15 111.1(5)
N4 C15 C12 111.0(5)
N4 C15 C14 129.2(5)
C12 C15 C14 119.7(5)
N4 C16 N1 113.1(5)
N4 C16 C17 124.8(5)
N1 C16 C17 122.1(5)
C18 C17 C16 175.9(6)
C17 C18 C19' 173.8(8)
C17 C18 C19 179.4(9)
C20 C19 C24 120.0
C20 C19 C18 119.5(7)
C24 C19 C18 120.5(7)
C19 C20 C21 120.0
C20 C21 C22 120.0
C23 C22 C21 120.0
C23 C22 C25 120.0
C21 C22 C25 120.0
C22 C23 C24 120.0
C23 C24 C19 120.0
N6 C25 C22 177.8(11)
C24' C19' C20' 120.0
C24' C19' C18 120.5(7)
C20' C19' C18 119.5(7)
C21' C20' C19' 120.0
C22' C21' C20' 120.0
C21' C22' C23' 120.0
C21' C22' C25' 120.0
C23' C22' C25' 120.0
C24' C23' C22' 120.0
C23' C24' C19' 120.0
N6' C25' C22' 176.7(12)
Cl2 C26 Cl1 110.7
Cl2 C26 Cl3 110.7
Cl1 C26 Cl3 110.4
Cl3' C26' Cl1' 110.4
Cl3' C26' Cl2' 110.7
Cl1' C26' Cl2' 110.7
Cl6 C27 Cl5 110.7
Cl6 C27 Cl4 110.4
Cl5 C27 Cl4 110.7
Cl5' C27' Cl4' 110.8
Cl5' C27' Cl6' 110.7
Cl4' C27' Cl6' 110.4
Cl6X C27X Cl4X 110.4
Cl6X C27X Cl5X 110.7
Cl4X C27X Cl5X 110.7
Cl4Y C27Y Cl5Y 110.7
Cl4Y C27Y Cl6Y 110.4
Cl5Y C27Y Cl6Y 110.7

loop_
_geom_bond_atom_site_label_1
_geom_bond_atom_site_label_2
_geom_bond_distance
O1 C4 1.444(7)
O1 C1 1.444(7)
O2 C5 1.360(8)
O2 C2 1.430(6)
O3 C5 1.186(8)
O4 C7 1.357(8)
O4 C3 1.438(7)
O5 C7 1.198(8)
O6 C10 1.337(9)
O6 C9 1.435(7)
O7 C10 1.214(8)
O8 C14 1.225(7)
N1 C12 1.373(7)
N1 C16 1.397(7)
N1 C1 1.437(7)
N2 C13 1.338(7)
N2 C12 1.356(7)
N3 C13 1.373(7)
N3 C14 1.403(7)
N4 C16 1.312(7)
N4 C15 1.376(7)
N5 C13 1.336(7)
N6 C25 1.156(15)
N6' C25' 1.148(15)
C1 C2 1.532(8)
C2 C3 1.512(8)
C3 C4 1.517(8)
C4 C9 1.490(8)
C5 C6 1.483(10)
C7 C8 1.482(10)
C10 C11 1.473(10)
C12 C15 1.390(8)
C14 C15 1.423(8)
C16 C17 1.434(8)
C17 C18 1.180(8)
C18 C19' 1.420(8)
C18 C19 1.420(8)
C19 C20 1.3898
C19 C24 1.3902
C20 C21 1.3899
C21 C22 1.3900
C22 C23 1.3899
C22 C25 1.4402
C23 C24 1.3901
C19' C24' 1.3899
C19' C20' 1.3902
C20' C21' 1.3901
C21' C22' 1.3898
C22' C23' 1.3900
C22' C25' 1.4400
C23' C24' 1.3899
C26 Cl2 1.7400
C26 Cl1 1.7400
C26 Cl3 1.7400
C26' Cl3' 1.7398
C26' Cl1' 1.7399
C26' Cl2' 1.7402
C27 Cl6 1.7397
C27 Cl5 1.7400
C27 Cl4 1.7401
C27' Cl5' 1.7398
C27' Cl4' 1.7398
C27' Cl6' 1.7400
C27X Cl6X 1.7400
C27X Cl4X 1.7400
C27X Cl5X 1.7401
C27Y Cl4Y 1.7398
C27Y Cl5Y 1.7401
C27Y Cl6Y 1.7401

loop_
_geom_hbond_atom_site_label_D
_geom_hbond_atom_site_label_H
_geom_hbond_atom_site_label_A
_geom_hbond_distance_DH
_geom_hbond_distance_HA
_geom_hbond_distance_DA
_geom_hbond_angle_DHA
_geom_hbond_site_symmetry_A
N3 H3N N4 0.87 2.09 2.945(6) 167.7 3_556
N5 H5A Cl2 0.98(7) 2.68(7) 3.586(12) 153(5) 3_656
N5 H5A Cl2' 0.98(7) 2.57(11) 3.43(8) 146(5) 3_656
N5 H5B O8 0.97(7) 1.98(7) 2.917(7) 161(5) 3_556

loop_
_geom_torsion_atom_site_label_1
_geom_torsion_atom_site_label_2
_geom_torsion_atom_site_label_3
_geom_torsion_atom_site_label_4
_geom_torsion
C12 N1 C1 O1 66.8(7)
C16 N1 C1 O1 -100.7(6)
C12 N1 C1 C2 -53.1(8)
C16 N1 C1 C2 139.5(5)
C4 O1 C1 N1 -142.3(4)
C4 O1 C1 C2 -16.4(5)
C5 O2 C2 C3 -90.8(6)
C5 O2 C2 C1 158.7(5)
N1 C1 C2 O2 -132.9(5)
O1 C1 C2 O2 106.7(5)
N1 C1 C2 C3 111.4(5)
O1 C1 C2 C3 -9.0(5)
C7 O4 C3 C2 94.1(6)
C7 O4 C3 C4 -151.5(5)
O2 C2 C3 O4 35.9(6)
C1 C2 C3 O4 147.0(4)
O2 C2 C3 C4 -81.7(5)
C1 C2 C3 C4 29.4(5)
C1 O1 C4 C9 160.9(4)
C1 O1 C4 C3 34.9(5)
O4 C3 C4 O1 -160.1(4)
C2 C3 C4 O1 -39.6(5)
O4 C3 C4 C9 80.4(6)
C2 C3 C4 C9 -159.0(5)
C2 O2 C5 O3 -3.2(10)
C2 O2 C5 C6 177.0(7)
C3 O4 C7 O5 3.7(9)
C3 O4 C7 C8 -175.8(5)
C10 O6 C9 C4 -99.2(6)
O1 C4 C9 O6 -60.8(6)
C3 C4 C9 O6 55.4(7)
C9 O6 C10 O7 4.3(10)
C9 O6 C10 C11 -172.9(6)
C13 N2 C12 N1 178.4(5)
C13 N2 C12 C15 1.2(8)
C16 N1 C12 N2 -179.0(5)
C1 N1 C12 N2 11.7(9)
C16 N1 C12 C15 -1.3(6)
C1 N1 C12 C15 -170.6(5)
C12 N2 C13 N5 179.2(5)
C12 N2 C13 N3 1.0(8)
C14 N3 C13 N2 -2.3(8)
C14 N3 C13 N5 179.5(5)
C13 N3 C14 O8 179.6(5)
C13 N3 C14 C15 1.2(7)
C16 N4 C15 C12 -0.5(6)
C16 N4 C15 C14 -179.4(6)
N2 C12 C15 N4 178.8(5)
N1 C12 C15 N4 1.2(6)
N2 C12 C15 C14 -2.1(9)
N1 C12 C15 C14 -179.8(5)
O8 C14 C15 N4 1.3(10)
N3 C14 C15 N4 179.6(5)
O8 C14 C15 C12 -177.5(6)
N3 C14 C15 C12 0.8(7)
C15 N4 C16 N1 -0.3(6)
C15 N4 C16 C17 -178.2(5)
C12 N1 C16 N4 1.0(6)
C1 N1 C16 N4 171.0(5)
C12 N1 C16 C17 179.0(5)
C1 N1 C16 C17 -11.1(8)
C19' C18 C19 C20 21(9)
C19' C18 C19 C24 -161(10)
C24 C19 C20 C21 0.0
C18 C19 C20 C21 178.2(10)
C19 C20 C21 C22 0.0
C20 C21 C22 C23 0.0
C20 C21 C22 C25 -180.0
C21 C22 C23 C24 0.0
C25 C22 C23 C24 180.0
C22 C23 C24 C19 0.0
C20 C19 C24 C23 0.0
C18 C19 C24 C23 -178.1(10)
C19 C18 C19' C24' 19(9)
C19 C18 C19' C20' -160(10)
C24' C19' C20' C21' 0.0
C18 C19' C20' C21' 179.8(10)
C19' C20' C21' C22' 0.0
C20' C21' C22' C23' 0.0
C20' C21' C22' C25' 180.0
C21' C22' C23' C24' 0.0
C25' C22' C23' C24' -180.0
C22' C23' C24' C19' 0.0
C20' C19' C24' C23' 0.0
C18 C19' C24' C23' -179.7(10)
